data_4003084
loop_
_publ_author_name
'McCall, Kyle M.'
'Friedrich, Daniel'
'Chica, Daniel G.'
'Cai, Weizhao'
'Stoumpos, Constantinos C.'
'Alexander, Grant C. B.'
'Deemyad, Shanti'
'Wessels, Bruce W.'
'Kanatzidis, Mercouri G.'

_publ_section_title
;
 Perovskites with a Twist: Strong In1+ Off-Centering in the Mixed-Valent
 CsInX3 (X = Cl, Br)
;
_journal_name_full 'Chemistry of Materials'
_journal_paper_doi 10.1021/acs.chemmater.9b04095
_journal_year 2019
_chemical_formula_moiety CsInCl3
_chemical_formula_sum 'Cl3 Cs In'
_chemical_formula_weight 354.08
_chemical_name_common Cesium_Indium_Chloride
_space_group_crystal_system tetragonal
_space_group_IT_number 87
_space_group_name_Hall '-I 4'
_space_group_name_H-M_alt 'I 4/m'
_atom_sites_solution_primary dual
_audit_creation_date 2019-03-20
_audit_creation_method
;
Olex2 1.2
(compiled 2018.05.29 svn.r3508 for OlexSys, GUI svn.r5506)
;
_cell_angle_alpha 90
_cell_angle_beta 90
_cell_angle_gamma 90
_cell_formula_units_Z 20
_cell_length_a 17.188(2)
_cell_length_b 17.188(2)
_cell_length_c 11.041(2)
_cell_measurement_reflns_used 9398
_cell_measurement_temperature 293(2)
_cell_measurement_theta_max 59.53
_cell_measurement_theta_min 2.29
_cell_volume 3261.8(8)
_computing_molecular_graphics 'Olex2 (Dolomanov et al., 2009)'
_computing_publication_material 'Olex2 (Dolomanov et al., 2009)'
_computing_structure_refinement 'ShelXL (Sheldrick, 2015)'
_computing_structure_solution 'ShelXT (Sheldrick, 2015)'
_diffrn_ambient_temperature 293(2)
_diffrn_measured_fraction_theta_full 0.987
_diffrn_measured_fraction_theta_max 0.988
_diffrn_measurement_device_type 'STOE IPDS II'
_diffrn_measurement_method '\w scans'
_diffrn_radiation_type MoK\a
_diffrn_radiation_wavelength 0.71073
_diffrn_reflns_av_R_equivalents 0.0970
_diffrn_reflns_av_unetI/netI 0.0482
_diffrn_reflns_Laue_measured_fraction_full 0.987
_diffrn_reflns_Laue_measured_fraction_max 0.988
_diffrn_reflns_limit_h_max 20
_diffrn_reflns_limit_h_min -18
_diffrn_reflns_limit_k_max 20
_diffrn_reflns_limit_k_min -20
_diffrn_reflns_limit_l_max 13
_diffrn_reflns_limit_l_min -13
_diffrn_reflns_number 11399
_diffrn_reflns_point_group_measured_fraction_full 0.987
_diffrn_reflns_point_group_measured_fraction_max 0.988
_diffrn_reflns_theta_full 25.242
_diffrn_reflns_theta_max 25.742
_diffrn_reflns_theta_min 1.67
_diffrn_source sealed-tube
_diffrn_standards_number 0
_exptl_absorpt_coefficient_mu 10.205
_exptl_absorpt_correction_type numerical
_exptl_absorpt_process_details
;
(X-SHAPE and X-RED32; Stoe & Cie, 2008)
;
_exptl_crystal_colour colorless
_exptl_crystal_density_diffrn 3.605
_exptl_crystal_description block
_exptl_crystal_F_000 3100
_exptl_crystal_size_max 0.287
_exptl_crystal_size_mid 0.237
_exptl_crystal_size_min 0.061
_exptl_transmission_factor_max 0.6428
_exptl_transmission_factor_min 0.2314
_refine_diff_density_max 3.761
_refine_diff_density_min -2.882
_refine_diff_density_rms 0.369
_refine_ls_extinction_method none
_refine_ls_goodness_of_fit_ref 1.197
_refine_ls_hydrogen_treatment undef
_refine_ls_matrix_type full
_refine_ls_number_parameters 71
_refine_ls_number_reflns 1621
_refine_ls_number_restraints 0
_refine_ls_restrained_S_all 1.197
_refine_ls_R_factor_all 0.1318
_refine_ls_R_factor_gt 0.0977
_refine_ls_shift/su_max 0.000
_refine_ls_shift/su_mean 0.000
_refine_ls_structure_factor_coef Fsqd
_refine_ls_weighting_details 'w=1/[\s^2^(Fo^2^)+(0.2000P)^2^] where P=(Fo^2^+2Fc^2^)/3'
_refine_ls_weighting_scheme calc
_refine_ls_wR_factor_gt 0.3031
_refine_ls_wR_factor_ref 0.3318
_reflns_Friedel_coverage 0.000
_reflns_number_gt 974
_reflns_number_total 1621
_reflns_threshold_expression 'I > 2\s(I)'
_cod_data_source_file cm9b04095_si_003.cif
_cod_data_source_block csincl3
_cod_original_cell_volume 3261.8(11)
_cod_database_code 4003084
_shelx_shelxl_version_number 2018/3
_shelx_space_group_comment
;
The symmetry employed for this shelxl refinement is uniquely defined
by the following loop, which should always be used as a source of
symmetry information in preference to the above space-group names.
They are only intended as comments.
;
_olex2_refinement_description
;
1. Twinned data refinement
 Scales: 0.343(11)
 0.657(11)
;
_olex2_submission_special_instructions 'No special instructions were received'

loop_
_space_group_symop_operation_xyz
'x, y, z'
'-x, -y, z'
'-y, x, z'
'y, -x, z'
'x+1/2, y+1/2, z+1/2'
'-x+1/2, -y+1/2, z+1/2'
'-y+1/2, x+1/2, z+1/2'
'y+1/2, -x+1/2, z+1/2'
'-x, -y, -z'
'x, y, -z'
'y, -x, -z'
'-y, x, -z'
'-x+1/2, -y+1/2, -z+1/2'
'x+1/2, y+1/2, -z+1/2'
'y+1/2, -x+1/2, -z+1/2'
'-y+1/2, x+1/2, -z+1/2'

loop_
_atom_site_label
_atom_site_type_symbol
_atom_site_fract_x
_atom_site_fract_y
_atom_site_fract_z
_atom_site_U_iso_or_equiv
_atom_site_adp_type
_atom_site_occupancy
_atom_site_site_symmetry_order
_atom_site_calc_flag
_atom_site_refinement_flags_posn
_atom_site_refinement_flags_adp
_atom_site_refinement_flags_occupancy
Cs1 Cs 0.000000 0.500000 0.250000 0.0870(12) Uani 1 4 d S T P
Cs2 Cs 0.10894(13) 0.21023(14) 0.27513(19) 0.0932(9) Uani 1 1 d . . .
In1 In 0.000000 0.000000 0.000000 0.0391(10) Uani 1 8 d S T P
In2 In 0.000000 0.000000 0.500000 0.138(4) Uani 1 8 d S T P
In3 In 0.19792(12) 0.40742(13) 0.000000 0.0448(8) Uani 1 2 d S T P
In4 In 0.2601(2) 0.08242(19) 0.000000 0.1015(14) Uani 1 2 d S T P
Cl1 Cl 0.000000 0.000000 0.2274(10) 0.091(5) Uani 1 4 d S T P
Cl2 Cl 0.3000(4) 0.0934(4) 0.2690(6) 0.081(2) Uani 1 1 d . . .
Cl3 Cl 0.0658(5) 0.1310(5) 0.000000 0.065(2) Uani 1 2 d S T P
Cl4 Cl 0.0599(6) 0.3640(8) 0.000000 0.094(4) Uani 1 2 d S T P
Cl5 Cl 0.2437(6) 0.2674(4) 0.000000 0.060(2) Uani 1 2 d S T P
Cl6 Cl 0.4541(4) 0.1528(6) 0.000000 0.0566(19) Uani 1 2 d S T P
Cl7 Cl 0.3355(6) 0.4518(8) 0.000000 0.087(3) Uani 1 2 d S T P

loop_
_atom_site_aniso_label
_atom_site_aniso_U_11
_atom_site_aniso_U_22
_atom_site_aniso_U_33
_atom_site_aniso_U_23
_atom_site_aniso_U_13
_atom_site_aniso_U_12
Cs1 0.0974(18) 0.0974(18) 0.066(2) 0.000 0.000 0.000
Cs2 0.0886(15) 0.1319(19) 0.0591(13) -0.0242(11) -0.0023(9) 0.0023(13)
In1 0.0427(14) 0.0427(14) 0.0319(19) 0.000 0.000 0.000
In2 0.176(6) 0.176(6) 0.063(4) 0.000 0.000 0.000
In3 0.0519(14) 0.0418(12) 0.0408(13) 0.000 0.000 -0.0015(10)
In4 0.094(3) 0.068(2) 0.143(3) 0.000 0.000 -0.0028(19)
Cl1 0.121(7) 0.121(7) 0.032(6) 0.000 0.000 0.000
Cl2 0.101(5) 0.089(5) 0.053(4) 0.000(3) 0.001(3) 0.008(4)
Cl3 0.064(5) 0.047(5) 0.083(5) 0.000 0.000 -0.013(4)
Cl4 0.053(6) 0.105(9) 0.122(10) 0.000 0.000 -0.010(6)
Cl5 0.082(6) 0.033(4) 0.066(5) 0.000 0.000 0.005(4)
Cl6 0.040(4) 0.070(5) 0.060(4) 0.000 0.000 -0.006(4)
Cl7 0.064(6) 0.101(8) 0.095(7) 0.000 0.000 -0.007(6)

loop_
_atom_type_symbol
_atom_type_description
_atom_type_scat_dispersion_real
_atom_type_scat_dispersion_imag
_atom_type_scat_source
Cl Cl 0.1484 0.1585 'International Tables Vol C Tables 4.2.6.8 and 6.1.1.4'
Cs Cs -0.3680 2.1192 'International Tables Vol C Tables 4.2.6.8 and 6.1.1.4'
In In -0.7276 1.3100 'International Tables Vol C Tables 4.2.6.8 and 6.1.1.4'

loop_
_geom_angle_atom_site_label_1
_geom_angle_atom_site_label_2
_geom_angle_atom_site_label_3
_geom_angle
_geom_angle_site_symmetry_1
_geom_angle_site_symmetry_3
Cl2 Cs1 Cl2 173.7(2) 4_565 3
Cl2 Cs1 Cl2 90.175(12) 3 13
Cl2 Cs1 Cl2 90.175(13) 4_565 13
Cl2 Cs1 Cl2 90.175(12) 4_565 14_455
Cl2 Cs1 Cl2 90.175(12) 3 14_455
Cl2 Cs1 Cl2 173.7(2) 14_455 13
Cl2 Cs1 Cl6 120.53(15) 13 5_455
Cl2 Cs1 Cl6 55.66(15) 13 11_565
Cl2 Cs1 Cl6 120.53(15) 3 11_565
Cl2 Cs1 Cl6 55.66(15) 3 13
Cl2 Cs1 Cl6 119.05(15) 3 5_455
Cl2 Cs1 Cl6 64.57(15) 13 13
Cl2 Cs1 Cl6 119.05(15) 4_565 13
Cl2 Cs1 Cl6 120.53(15) 4_565 3
Cl2 Cs1 Cl6 120.53(15) 14_455 13
Cl2 Cs1 Cl6 64.57(15) 3 3
Cl2 Cs1 Cl6 64.57(15) 4_565 11_565
Cl2 Cs1 Cl6 55.66(15) 14_455 3
Cl2 Cs1 Cl6 119.05(15) 14_455 11_565
Cl2 Cs1 Cl6 119.05(15) 13 3
Cl2 Cs1 Cl6 55.66(15) 4_565 5_455
Cl2 Cs1 Cl6 64.57(15) 14_455 5_455
Cl4 Cs1 Cl2 66.04(19) 7 13
Cl4 Cs1 Cl2 118.01(18) 7 3
Cl4 Cs1 Cl2 56.58(18) . 13
Cl4 Cs1 Cl2 118.01(18) 9_565 13
Cl4 Cs1 Cl2 118.01(18) . 14_455
Cl4 Cs1 Cl2 119.16(19) 15_455 13
Cl4 Cs1 Cl2 66.04(19) 15_455 14_455
Cl4 Cs1 Cl2 119.16(19) . 4_565
Cl4 Cs1 Cl2 56.58(18) 15_455 3
Cl4 Cs1 Cl2 56.58(18) 7 4_565
Cl4 Cs1 Cl2 119.16(19) 7 14_455
Cl4 Cs1 Cl2 66.04(19) 9_565 4_565
Cl4 Cs1 Cl2 56.58(18) 9_565 14_455
Cl4 Cs1 Cl2 118.01(18) 15_455 4_565
Cl4 Cs1 Cl2 66.04(19) . 3
Cl4 Cs1 Cl2 119.16(19) 9_565 3
Cl4 Cs1 Cl4 122.60(18) . 7
Cl4 Cs1 Cl4 122.60(18) 7 9_565
Cl4 Cs1 Cl4 85.6(3) . 9_565
Cl4 Cs1 Cl4 85.6(3) 7 15_455
Cl4 Cs1 Cl4 122.60(18) 9_565 15_455
Cl4 Cs1 Cl4 122.60(18) . 15_455
Cl4 Cs1 Cl6 92.62(16) . 13
Cl4 Cs1 Cl6 174.7(2) 7 3
Cl4 Cs1 Cl6 62.47(17) . 3
Cl4 Cs1 Cl6 62.47(17) 7 13
Cl4 Cs1 Cl6 92.62(16) 7 11_565
Cl4 Cs1 Cl6 174.7(2) 9_565 13
Cl4 Cs1 Cl6 54.60(19) 9_565 3
Cl4 Cs1 Cl6 54.60(19) 15_455 13
Cl4 Cs1 Cl6 54.60(19) . 11_565
Cl4 Cs1 Cl6 92.62(16) 15_455 3
Cl4 Cs1 Cl6 62.47(17) 9_565 11_565
Cl4 Cs1 Cl6 92.62(16) 9_565 5_455
Cl4 Cs1 Cl6 174.7(2) . 5_455
Cl4 Cs1 Cl6 54.60(19) 7 5_455
Cl4 Cs1 Cl6 62.47(17) 15_455 5_455
Cl4 Cs1 Cl6 174.7(2) 15_455 11_565
Cl6 Cs1 Cl6 120.22(13) 13 11_565
Cl6 Cs1 Cl6 89.6(2) 3 11_565
Cl6 Cs1 Cl6 120.22(13) 5_455 11_565
Cl6 Cs1 Cl6 89.6(2) 5_455 13
Cl6 Cs1 Cl6 120.22(13) 3 5_455
Cl6 Cs1 Cl6 120.22(13) 3 13
Cl1 Cs2 In3 91.62(10) . 15_455
Cl1 Cs2 Cl4 112.2(2) . .
Cl2 Cs2 In3 147.23(12) . 15_455
Cl2 Cs2 In3 34.13(11) 3 15_455
Cl2 Cs2 In3 94.39(12) 13 15_455
Cl2 Cs2 Cl1 85.86(12) . .
Cl2 Cs2 Cl1 86.43(12) 3 .
Cl2 Cs2 Cl1 164.9(2) 13 .
Cl2 Cs2 Cl2 90.8(2) 13 3
Cl2 Cs2 Cl2 96.38(15) 13 .
Cl2 Cs2 Cl2 172.22(19) 3 .
Cl2 Cs2 Cl4 53.96(18) 13 .
Cl2 Cs2 Cl4 119.80(18) . .
Cl2 Cs2 Cl4 62.56(18) 3 .
Cl2 Cs2 Cl5 67.39(16) . .
Cl2 Cs2 Cl5 114.96(17) 3 .
Cl2 Cs2 Cl5 55.30(15) 13 .
Cl2 Cs2 Cl7 54.72(18) . 13
Cl2 Cs2 Cl7 129.10(19) 13 13
Cl2 Cs2 Cl7 122.10(19) 3 13
Cl3 Cs2 In3 117.35(17) . 15_455
Cl3 Cs2 Cl1 55.59(19) . .
Cl3 Cs2 Cl2 87.8(2) . .
Cl3 Cs2 Cl2 109.51(16) . 13
Cl3 Cs2 Cl2 87.0(2) . 3
Cl3 Cs2 Cl4 63.5(2) . .
Cl3 Cs2 Cl5 62.70(17) . .
Cl3 Cs2 Cl5 144.8(2) . 13
Cl3 Cs2 Cl6 144.3(2) . 13
Cl3 Cs2 Cl7 109.8(2) . 13
Cl3 Cs2 Cl7 110.4(2) . 15_455
Cl4 Cs2 In3 91.38(15) . 15_455
Cl5 Cs2 In3 141.42(13) . 15_455
Cl5 Cs2 In3 97.09(13) 13 15_455
Cl5 Cs2 Cl1 120.54(17) 13 .
Cl5 Cs2 Cl1 112.86(18) . .
Cl5 Cs2 Cl2 57.50(16) 13 .
Cl5 Cs2 Cl2 72.39(17) 13 13
Cl5 Cs2 Cl2 128.13(17) 13 3
Cl5 Cs2 Cl4 126.2(2) 13 .
Cl5 Cs2 Cl4 52.53(17) . .
Cl5 Cs2 Cl5 95.29(6) 13 .
Cl5 Cs2 Cl6 70.25(16) 13 13
Cl5 Cs2 Cl7 56.84(19) 13 13
Cl5 Cs2 Cl7 94.2(2) 13 15_455
Cl6 Cs2 In3 33.30(12) 13 15_455
Cl6 Cs2 Cl1 121.92(17) 13 .
Cl6 Cs2 Cl2 58.02(16) 13 3
Cl6 Cs2 Cl2 127.71(17) 13 .
Cl6 Cs2 Cl2 68.02(17) 13 13
Cl6 Cs2 Cl4 91.58(15) 13 .
Cl6 Cs2 Cl5 123.12(18) 13 .
Cl6 Cs2 Cl7 95.9(2) 13 13
Cl6 Cs2 Cl7 57.47(18) 13 15_455
Cl7 Cs2 In3 95.05(14) 13 15_455
Cl7 Cs2 In3 33.12(16) 15_455 15_455
Cl7 Cs2 Cl1 63.85(19) 13 .
Cl7 Cs2 Cl1 64.67(19) 15_455 .
Cl7 Cs2 Cl2 121.10(19) 15_455 .
Cl7 Cs2 Cl2 125.07(19) 15_455 13
Cl7 Cs2 Cl2 55.85(19) 15_455 3
Cl7 Cs2 Cl4 172.5(2) 13 .
Cl7 Cs2 Cl4 118.4(2) 15_455 .
Cl7 Cs2 Cl5 169.9(2) 15_455 .
Cl7 Cs2 Cl5 122.1(2) 13 .
Cl7 Cs2 Cl7 66.5(3) 15_455 13
Cl1 In1 Cl1 180.0 . 9
Cl1 In1 Cl3 90.0 9 .
Cl1 In1 Cl3 90.0 . 9
Cl1 In1 Cl3 90.0 9 9
Cl1 In1 Cl3 90.0 9 11
Cl1 In1 Cl3 90.0 . .
Cl1 In1 Cl3 90.0 . 3
Cl1 In1 Cl3 90.0 9 3
Cl1 In1 Cl3 90.0 . 11
Cl3 In1 Cl3 90.0 9 11
Cl3 In1 Cl3 90.0 9 3
Cl3 In1 Cl3 90.0 3 .
Cl3 In1 Cl3 180.0 9 .
Cl3 In1 Cl3 90.0 11 .
Cl3 In1 Cl3 180.0(4) 11 3
Cs2 In3 Cs2 66.23(6) 16 7_554
Cl2 In3 Cs2 56.85(16) 6_554 7_554
Cl2 In3 Cs2 123.07(17) 13 7_554
Cl2 In3 Cs2 56.85(16) 13 16
Cl2 In3 Cs2 123.07(17) 6_554 16
Cl2 In3 Cl2 178.3(4) 6_554 13
Cl4 In3 Cs2 124.1(2) . 16
Cl4 In3 Cs2 124.1(2) . 7_554
Cl4 In3 Cl2 90.67(18) . 6_554
Cl4 In3 Cl2 90.67(18) . 13
Cl4 In3 Cl5 90.7(3) . .
Cl4 In3 Cl6 89.4(3) . 11_565
Cl5 In3 Cs2 128.05(19) . 7_554
Cl5 In3 Cs2 128.05(19) . 16
Cl5 In3 Cl2 89.45(16) . 13
Cl5 In3 Cl2 89.44(16) . 6_554
Cl6 In3 Cs2 51.90(17) 11_565 16
Cl6 In3 Cs2 51.90(17) 11_565 7_554
Cl6 In3 Cl2 90.55(16) 11_565 6_554
Cl6 In3 Cl2 90.55(16) 11_565 13
Cl6 In3 Cl5 179.9(3) 11_565 .
Cl7 In3 Cs2 55.6(2) . 16
Cl7 In3 Cs2 55.6(2) . 7_554
Cl7 In3 Cl2 89.33(18) . 6_554
Cl7 In3 Cl2 89.33(18) . 13
Cl7 In3 Cl4 179.6(4) . .
Cl7 In3 Cl5 89.8(3) . .
Cl7 In3 Cl6 90.2(3) . 11_565
Cs2 In4 Cs2 78.27(7) 4 .
Cs2 In4 Cs2 133.18(11) 11 .
Cs2 In4 Cs2 83.58(8) 11 4
Cs2 In4 Cs2 83.52(8) 10 .
Cs2 In4 Cs2 133.18(11) 4 10
Cs2 In4 Cs2 78.27(7) 11 10
Cs2 Cl1 Cs2 89.06(4) 2 4
Cs2 Cl1 Cs2 89.06(4) 4 .
Cs2 Cl1 Cs2 165.2(3) 2 .
Cs2 Cl1 Cs2 89.06(4) 2 3
Cs2 Cl1 Cs2 89.05(4) 3 .
Cs2 Cl1 Cs2 165.2(3) 4 3
In1 Cl1 Cs2 97.38(16) . 2
In1 Cl1 Cs2 97.38(16) . 3
In1 Cl1 Cs2 97.38(16) . .
In1 Cl1 Cs2 97.38(16) . 4
Cs1 Cl2 Cs2 173.2(2) 13 .
Cs1 Cl2 Cs2 88.95(15) 13 4
Cs2 Cl2 Cs1 89.74(16) 13 13
Cs2 Cl2 Cs2 83.62(15) 13 .
Cs2 Cl2 Cs2 173.5(2) 13 4
Cs2 Cl2 Cs2 97.50(19) 4 .
In3 Cl2 Cs1 92.3(2) 13 13
In3 Cl2 Cs2 89.02(19) 13 4
In3 Cl2 Cs2 97.4(2) 13 13
In3 Cl2 Cs2 89.9(2) 13 .
Cs2 Cl3 Cs2 125.9(2) . 10
In1 Cl3 Cs2 117.02(12) . .
In1 Cl3 Cs2 117.02(12) . 10
Cs1 Cl4 Cs1 94.4(3) . 9_565
Cs1 Cl4 Cs2 175.9(3) 9_565 .
Cs1 Cl4 Cs2 85.03(4) 9_565 10
Cs1 Cl4 Cs2 85.03(4) . .
Cs1 Cl4 Cs2 175.9(3) . 10
Cs2 Cl4 Cs2 95.2(3) . 10
In3 Cl4 Cs1 94.3(3) . .
In3 Cl4 Cs1 94.3(3) . 9_565
In3 Cl4 Cs2 89.8(3) . .
In3 Cl4 Cs2 89.8(3) . 10
Cs2 Cl5 Cs2 84.71(6) 6_554 10
Cs2 Cl5 Cs2 168.4(2) 6_554 .
Cs2 Cl5 Cs2 168.4(2) 13 10
Cs2 Cl5 Cs2 84.71(6) 13 .
Cs2 Cl5 Cs2 88.2(3) 13 6_554
Cs2 Cl5 Cs2 100.7(2) . 10
In3 Cl5 Cs2 93.1(2) . 10
In3 Cl5 Cs2 96.8(2) . 6_554
In3 Cl5 Cs2 96.8(2) . 13
In3 Cl5 Cs2 93.1(2) . .
Cs1 Cl6 Cs1 90.4(2) 5_544 13
Cs2 Cl6 Cs1 174.1(2) 6_554 13
Cs2 Cl6 Cs1 90.76(4) 6_554 5_544
Cs2 Cl6 Cs1 174.1(2) 13 5_544
Cs2 Cl6 Cs1 90.76(4) 13 13
Cs2 Cl6 Cs2 87.5(2) 13 6_554
In3 Cl6 Cs1 90.9(2) 3_655 13
In3 Cl6 Cs1 90.9(2) 3_655 5_544
In3 Cl6 Cs2 94.8(2) 3_655 13
In3 Cl6 Cs2 94.8(2) 3_655 6_554
Cs2 Cl7 Cs2 98.39(6) 7_554 6_554
Cs2 Cl7 Cs2 177.6(3) 7_554 13
Cs2 Cl7 Cs2 98.39(6) 16 13
Cs2 Cl7 Cs2 80.3(3) 6_554 13
Cs2 Cl7 Cs2 177.6(3) 16 6_554
Cs2 Cl7 Cs2 82.9(3) 16 7_554
In3 Cl7 Cs2 90.8(3) . 13
In3 Cl7 Cs2 91.3(3) . 7_554
In3 Cl7 Cs2 91.3(3) . 16
In3 Cl7 Cs2 90.8(3) . 6_554

loop_
_geom_bond_atom_site_label_1
_geom_bond_atom_site_label_2
_geom_bond_distance
_geom_bond_site_symmetry_2
Cs1 Cl2 3.800(7) 4_565
Cs1 Cl2 3.800(7) 14_455
Cs1 Cl2 3.800(7) 3
Cs1 Cl2 3.800(7) 13
Cs1 Cl4 3.761(9) .
Cs1 Cl4 3.761(9) 15_455
Cs1 Cl4 3.761(9) 7
Cs1 Cl4 3.761(9) 9_565
Cs1 Cl6 3.891(7) 13
Cs1 Cl6 3.891(7) 11_565
Cs1 Cl6 3.891(7) 3
Cs1 Cl6 3.891(7) 5_455
Cs2 In3 4.545(3) 15_455
Cs2 Cl1 4.104(3) .
Cs2 Cl2 3.752(7) 13
Cs2 Cl2 3.850(8) .
Cs2 Cl2 3.805(7) 3
Cs2 Cl3 3.410(4) .
Cs2 Cl4 4.114(10) .
Cs2 Cl5 3.567(8) 13
Cs2 Cl5 3.945(7) .
Cs2 Cl6 3.589(8) 13
Cs2 Cl7 3.851(11) 13
Cs2 Cl7 3.752(10) 15_455
In1 Cl1 2.511(11) 9
In1 Cl1 2.511(11) .
In1 Cl3 2.520(7) 3
In1 Cl3 2.520(7) .
In1 Cl3 2.520(7) 11
In1 Cl3 2.520(7) 9
In3 Cl2 2.550(7) 6_554
In3 Cl2 2.550(7) 13
In3 Cl4 2.487(10) .
In3 Cl5 2.532(7) .
In3 Cl6 2.504(7) 11_565
In3 Cl7 2.484(10) .

loop_
_twin_individual_id
_twin_individual_mass_fraction_refined
1 0.343(11)
2 0.657(11)
